data_7706573
loop_
_publ_author_name
'Lu, Jiao'
'Jing, Pei'
'Jin, Chaoyi'
'Xie, Junfang'
'Li, Licun'

_publ_section_title
;
 Modulating the magnetization dynamics in Ln-Cu-Rad hetero-tri-spin
 complexes through <i>cis</i>/<i>trans</i> coordination of nitronyl
 nitroxide radicals around the metal center.
;
_journal_issue 9
_journal_name_full 'Dalton transactions (Cambridge, England : 2003)'
_journal_page_first 3280
_journal_page_last 3288
_journal_paper_doi 10.1039/d1dt00090j
_journal_volume 50
_journal_year 2021
_chemical_formula_moiety 'C69 H45 Cu2 Dy F42 N8 O18'
_chemical_formula_sum 'C69 H45 Cu2 Dy F42 N8 O18'
_chemical_formula_weight 2361.71
_space_group_crystal_system monoclinic
_space_group_IT_number 14
_space_group_name_Hall '-P 2ybc'
_space_group_name_H-M_alt 'P 1 21/c 1'
_atom_sites_solution_hydrogens geom
_atom_sites_solution_primary direct
_audit_block_doi 10.5517/ccdc.csd.cc26ybtb
_audit_creation_date 2019-09-17
_audit_creation_method
;
Olex2 1.2
(compiled 2018.05.29 svn.r3508 for OlexSys, GUI svn.r5506)
;
_audit_update_record
;
2021-01-05 deposited with the CCDC.	2021-02-03 downloaded from the CCDC.
;
_cell_angle_alpha 90
_cell_angle_beta 103.87(3)
_cell_angle_gamma 90
_cell_formula_units_Z 4
_cell_length_a 14.120(3)
_cell_length_b 25.617(5)
_cell_length_c 26.711(5)
_cell_measurement_reflns_used 15984
_cell_measurement_temperature 113.1500
_cell_measurement_theta_max 27.9664
_cell_measurement_theta_min 1.1173
_cell_volume 9380(3)
_computing_molecular_graphics 'Olex2 (Dolomanov et al., 2009)'
_computing_publication_material 'Olex2 (Dolomanov et al., 2009)'
_computing_structure_refinement 'XL (Sheldrick, 2008)'
_computing_structure_solution 'XS (Sheldrick, 2008)'
_diffrn_ambient_temperature 113.1500
_diffrn_measured_fraction_theta_full 1.000
_diffrn_measured_fraction_theta_max 1.000
_diffrn_measurement_device_type 'Bruker P4'
_diffrn_measurement_method '\w scans'
_diffrn_radiation_monochromator graphite
_diffrn_radiation_type MoK\a
_diffrn_radiation_wavelength 0.71073
_diffrn_reflns_av_R_equivalents 0.1071
_diffrn_reflns_av_unetI/netI 0.0800
_diffrn_reflns_Laue_measured_fraction_full 1.000
_diffrn_reflns_Laue_measured_fraction_max 1.000
_diffrn_reflns_limit_h_max 16
_diffrn_reflns_limit_h_min -16
_diffrn_reflns_limit_k_max 30
_diffrn_reflns_limit_k_min -30
_diffrn_reflns_limit_l_max 31
_diffrn_reflns_limit_l_min -31
_diffrn_reflns_number 90089
_diffrn_reflns_point_group_measured_fraction_full 1.000
_diffrn_reflns_point_group_measured_fraction_max 1.000
_diffrn_reflns_theta_full 25.010
_diffrn_reflns_theta_max 25.010
_diffrn_reflns_theta_min 1.117
_exptl_absorpt_coefficient_mu 1.385
_exptl_absorpt_correction_T_max 1.0000
_exptl_absorpt_correction_T_min 0.8150
_exptl_absorpt_correction_type multi-scan
_exptl_crystal_colour Blue
_exptl_crystal_density_diffrn 1.672
_exptl_crystal_description Prism
_exptl_crystal_F_000 4644
_exptl_crystal_size_max 0.5
_exptl_crystal_size_mid 0.3
_exptl_crystal_size_min 0.2
_refine_diff_density_max 1.644
_refine_diff_density_min -1.145
_refine_diff_density_rms 0.192
_refine_ls_extinction_method none
_refine_ls_goodness_of_fit_ref 0.997
_refine_ls_hydrogen_treatment constr
_refine_ls_matrix_type full
_refine_ls_number_parameters 1269
_refine_ls_number_reflns 16544
_refine_ls_number_restraints 42
_refine_ls_restrained_S_all 0.929
_refine_ls_R_factor_all 0.0963
_refine_ls_R_factor_gt 0.0728
_refine_ls_shift/su_max 0.003
_refine_ls_shift/su_mean 0.000
_refine_ls_structure_factor_coef Fsqd
_refine_ls_weighting_details 'w=1/[\s^2^(Fo^2^)+(0.1526P)^2^+40.0000P] where P=(Fo^2^+2Fc^2^)/3'
_refine_ls_weighting_scheme calc
_refine_ls_wR_factor_gt 0.2004
_refine_ls_wR_factor_ref 0.2246
_reflns_Friedel_coverage 0.000
_reflns_number_gt 12680
_reflns_number_total 16544
_reflns_threshold_expression 'I > 2\s(I)'
_cod_data_source_file d1dt00090j2.cif
_cod_data_source_block dy-cu
_cod_depositor_comments
;
The following automatic conversions were performed:

data item '_exptl_absorpt_correction_type' value 'Multi-scan' was
changed to 'multi-scan' in accordance with the
/home/data/users/saulius/crontab/automatic-downloads/rss-feeds/RSC/lib/dictionaries/cif_core.dic
dictionary named 'cif_core.dic' version 2.4.2 last updated on
2011-04-26.

Automatic conversion script
Id: cif_fix_values 7556 2019-12-06 15:28:31Z antanas 

 Adding full bibliography for 7706571--7706575.cif.
;
_cod_database_code 7706573
_shelx_shelxl_version_number 2014/7
_shelx_space_group_comment
;
The symmetry employed for this shelxl refinement is uniquely defined
by the following loop, which should always be used as a source of
symmetry information in preference to the above space-group names.
They are only intended as comments.
;
_olex2_refinement_description
;
1. Fixed Uiso
 At 1.2 times of:
  All C(H) groups
 At 1.5 times of:
  All C(H,H,H) groups
2. Uiso/Uaniso restraints and constraints
Uanis(F28) \\sim Ueq: with sigma of 0.01 and sigma for terminal atoms of 0.02
Uanis(F25) \\sim Ueq: with sigma of 0.01 and sigma for terminal atoms of 0.02
Uanis(F33) \\sim Ueq: with sigma of 0.01 and sigma for terminal atoms of 0.02
Uanis(F31) \\sim Ueq: with sigma of 0.01 and sigma for terminal atoms of 0.02
Uanis(F32) \\sim Ueq: with sigma of 0.01 and sigma for terminal atoms of 0.02
Uanis(F1) \\sim Ueq: with sigma of 0.01 and sigma for terminal atoms of 0.02
Uanis(F7) \\sim Ueq: with sigma of 0.01 and sigma for terminal atoms of 0.02
3.a Aromatic/amide H refined with riding coordinates:
 C3(H3), C20(H20), C28(H28), C6(H6), C5(H5), C8(H8), C36(H36), C22(H22),
 C23(H23), C9(H9), C25(H25), C11(H11), C46(H46), C61(H61), C10(H10), C66(H66),
 C41(H41), C27(H27), C56(H56), C51(H51), C26(H26)
3.b Idealised Me refined as rotating group:
 C15(H15A,H15B,H15C), C34(H34A,H34B,H34C), C32(H32A,H32B,H32C), C33(H33A,H33B,
 H33C), C31(H31A,H31B,H31C), C17(H17A,H17B,H17C), C14(H14A,H14B,H14C), C16(H16A,
 H16B,H16C)
;
_olex2_submission_special_instructions 'No special instructions were received'

loop_
_space_group_symop_operation_xyz
'x, y, z'
'-x, y+1/2, -z+1/2'
'-x, -y, -z'
'x, -y-1/2, z-1/2'

loop_
_atom_site_label
_atom_site_type_symbol
_atom_site_fract_x
_atom_site_fract_y
_atom_site_fract_z
_atom_site_U_iso_or_equiv
_atom_site_adp_type
_atom_site_occupancy
_atom_site_site_symmetry_order
_atom_site_calc_flag
_atom_site_refinement_flags_posn
_atom_site_refinement_flags_adp
_atom_site_refinement_flags_occupancy
_atom_site_disorder_assembly
_atom_site_disorder_group
Dy1 Dy 0.19944(2) 0.36128(2) 0.74538(2) 0.02751(14) Uani 1 1 d . . . . .
Cu2 Cu -0.29782(6) 0.23339(4) 0.50221(3) 0.0288(2) Uani 1 1 d . . . . .
Cu1 Cu -0.29273(7) 0.52104(4) 0.72899(4) 0.0321(2) Uani 1 1 d . . . . .
O4 O -0.3452(4) 0.5092(2) 0.6559(2) 0.0336(12) Uani 1 1 d . . . . .
O18 O 0.2873(3) 0.2931(2) 0.7948(2) 0.0307(11) Uani 1 1 d . . . . .
O2 O -0.2417(4) 0.5305(2) 0.8024(2) 0.0392(13) Uani 1 1 d . . . . .
N2 N 0.0717(4) 0.3564(2) 0.8396(2) 0.0256(13) Uani 1 1 d . . . . .
C3 C -0.0977(5) 0.3597(3) 0.7442(3) 0.0297(16) Uani 1 1 d . . . . .
H3 H -0.0638 0.3283 0.7468 0.036 Uiso 1 1 calc R . . . .
O10 O 0.1045(4) 0.3363(2) 0.8029(2) 0.0322(12) Uani 1 1 d . . . . .
C20 C 0.4998(5) 0.3598(3) 0.7496(3) 0.0299(16) Uani 1 1 d . . . . .
H20 H 0.4681 0.3290 0.7540 0.036 Uiso 1 1 calc R . . . .
O17 O 0.1168(3) 0.2827(2) 0.7124(2) 0.0321(12) Uani 1 1 d . . . . .
O6 O -0.2215(4) 0.1711(2) 0.5348(2) 0.0378(13) Uani 1 1 d . . . . .
O12 O 0.3002(4) 0.3226(2) 0.6976(2) 0.0321(12) Uani 1 1 d . . . . .
O13 O 0.2581(4) 0.4295(2) 0.7008(2) 0.0404(13) Uani 1 1 d . . . . .
O5 O -0.4262(4) 0.2011(2) 0.5299(2) 0.0395(13) Uani 1 1 d . . . . .
O15 O 0.1330(4) 0.4377(2) 0.7724(2) 0.0354(12) Uani 1 1 d . . . . .
O14 O 0.3246(4) 0.4032(2) 0.8053(2) 0.0365(13) Uani 1 1 d . . . . .
O8 O -0.3736(4) 0.2959(2) 0.4686(2) 0.0383(13) Uani 1 1 d . . . . .
N6 N 0.3323(4) 0.3345(3) 0.6572(2) 0.0310(14) Uani 1 1 d . . . . .
O16 O 0.0724(4) 0.3879(2) 0.6767(2) 0.0351(12) Uani 1 1 d . . . . .
N5 N 0.4224(5) 0.3627(3) 0.6075(3) 0.0385(16) Uani 1 1 d . . . . .
O7 O -0.1697(4) 0.2652(2) 0.4746(2) 0.0489(15) Uani 1 1 d . . . . .
C28 C 0.6932(6) 0.3590(3) 0.8704(3) 0.039(2) Uani 1 1 d . . . . .
H28 H 0.7392 0.3774 0.8577 0.047 Uiso 1 1 calc R . . . .
O9 O -0.0999(4) 0.4190(3) 0.8894(2) 0.0452(15) Uani 1 1 d . . . . .
N3 N -0.1971(4) 0.4556(2) 0.7361(2) 0.0273(13) Uani 1 1 d . . . . .
C19 C 0.4801(5) 0.3848(3) 0.7017(3) 0.0296(16) Uani 1 1 d . . . . .
F4 F -0.5415(4) 0.6420(2) 0.7113(2) 0.0633(16) Uani 1 1 d . . . . .
C18 C 0.4122(5) 0.3619(3) 0.6568(3) 0.0309(17) Uani 1 1 d . . . . .
N1 N -0.0253(4) 0.3950(3) 0.8814(2) 0.0338(15) Uani 1 1 d . . . . .
N4 N -0.2544(4) 0.2738(2) 0.5675(2) 0.0309(14) Uani 1 1 d . . . . .
C21 C 0.5682(5) 0.3820(3) 0.7905(3) 0.0318(17) Uani 1 1 d . . . . .
F39 F 0.3425(4) 0.1648(2) 0.8352(3) 0.079(2) Uani 1 1 d . . . . .
C6 C -0.1316(5) 0.4426(3) 0.7793(3) 0.0275(16) Uani 1 1 d . . . . .
H6 H -0.1198 0.4658 0.8069 0.033 Uiso 1 1 calc R . . . .
C4 C -0.1678(5) 0.3727(3) 0.6995(3) 0.0311(17) Uani 1 1 d . . . . .
F9 F -0.3401(4) 0.4498(2) 0.5676(2) 0.0603(15) Uani 1 1 d . . . . .
C5 C -0.2139(5) 0.4202(3) 0.6972(3) 0.0300(16) Uani 1 1 d . . . . .
H5 H -0.2596 0.4287 0.6669 0.036 Uiso 1 1 calc R . . . .
C2 C -0.0803(5) 0.3956(3) 0.7846(3) 0.0287(16) Uani 1 1 d . . . . .
C7 C -0.1959(5) 0.3365(3) 0.6549(3) 0.0315(17) Uani 1 1 d . . . . .
C24 C 0.5972(5) 0.3564(3) 0.8420(3) 0.0320(17) Uani 1 1 d . . . . .
C1 C -0.0114(5) 0.3829(3) 0.8339(3) 0.0293(16) Uani 1 1 d . . . . .
F37 F 0.3530(4) 0.2343(2) 0.8816(2) 0.0678(17) Uani 1 1 d . . . . .
C8 C -0.1292(5) 0.3048(3) 0.6382(3) 0.0314(17) Uani 1 1 d . . . . .
H8 H -0.0640 0.3043 0.6559 0.038 Uiso 1 1 calc R . . . .
O3 O -0.1922(4) 0.5799(2) 0.7058(2) 0.0430(14) Uani 1 1 d . . . . .
C36 C -0.3439(6) 0.5989(4) 0.8175(3) 0.048(2) Uani 1 1 d . . . . .
H36 H -0.3548 0.6219 0.8425 0.058 Uiso 1 1 calc R . . . .
C22 C 0.6105(5) 0.4298(3) 0.7821(3) 0.0336(18) Uani 1 1 d . . . . .
H22 H 0.6537 0.4455 0.8098 0.040 Uiso 1 1 calc R . . . .
F38 F 0.4452(4) 0.2244(2) 0.8297(3) 0.0665(17) Uani 1 1 d . . . . .
O1 O -0.3956(4) 0.5757(2) 0.7289(2) 0.0445(14) Uani 1 1 d . . . . .
C65 C 0.1374(6) 0.2353(3) 0.7215(3) 0.0360(18) Uani 1 1 d . . . . .
C23 C 0.5282(5) 0.4322(3) 0.6969(3) 0.0336(18) Uani 1 1 d . . . . .
H23 H 0.5151 0.4489 0.6650 0.040 Uiso 1 1 calc R . . . .
C9 C -0.1617(6) 0.2745(3) 0.5950(3) 0.0387(19) Uani 1 1 d . . . . .
H9 H -0.1168 0.2532 0.5843 0.046 Uiso 1 1 calc R . . . .
F36 F 0.1662(5) 0.5446(3) 0.7976(4) 0.114(3) Uani 1 1 d . . . . .
C55 C 0.3032(6) 0.4708(3) 0.7159(4) 0.044(2) Uani 1 1 d . . . . .
C25 C 0.5307(5) 0.3297(3) 0.8630(3) 0.0322(17) Uani 1 1 d . . . . .
H25 H 0.4652 0.3285 0.8457 0.039 Uiso 1 1 calc R . . . .
F8 F -0.4647(4) 0.4972(3) 0.5623(2) 0.0697(17) Uani 1 1 d . . . . .
O11 O 0.4943(4) 0.3835(3) 0.5935(2) 0.0503(16) Uani 1 1 d . . . . .
C35 C -0.4042(6) 0.6010(3) 0.7681(4) 0.042(2) Uani 1 1 d . . . . .
C15 C 0.0272(9) 0.3572(5) 0.9687(4) 0.074(4) Uani 1 1 d . . . . .
H15A H -0.0159 0.3809 0.9802 0.112 Uiso 1 1 calc GR . . . .
H15B H 0.0827 0.3502 0.9966 0.112 Uiso 1 1 calc GR . . . .
H15C H -0.0065 0.3252 0.9574 0.112 Uiso 1 1 calc GR . . . .
F15 F -0.2110(5) 0.0421(3) 0.5757(3) 0.098(3) Uani 1 1 d . . . . .
F35 F 0.0548(5) 0.5113(3) 0.8246(3) 0.089(2) Uani 1 1 d . . . . .
C60 C 0.0850(6) 0.4750(3) 0.7479(3) 0.0352(18) Uani 1 1 d . . . . .
F5 F -0.5552(5) 0.6199(3) 0.7869(3) 0.086(2) Uani 1 1 d . . . . .
F19 F -0.3750(5) 0.4280(2) 0.4373(3) 0.085(2) Uani 1 1 d . . . . .
C12 C 0.0615(6) 0.3819(3) 0.9240(3) 0.0375(19) Uani 1 1 d . . . . .
F20 F -0.4613(5) 0.3883(3) 0.4785(3) 0.081(2) Uani 1 1 d . . . . .
C57 C 0.3592(6) 0.4492(4) 0.8066(4) 0.048(2) Uani 1 1 d . . . . .
C52 C -0.3385(6) 0.3377(3) 0.4557(3) 0.0382(19) Uani 1 1 d . . . . .
F6 F -0.4653(5) 0.6855(2) 0.7774(3) 0.089(2) Uani 1 1 d . . . . .
F3 F -0.1169(5) 0.5564(3) 0.8906(3) 0.087(2) Uani 1 1 d . . . . .
F11 F -0.0381(5) 0.5969(3) 0.6364(4) 0.096(3) Uani 1 1 d . . . . .
C11 C -0.2940(5) 0.3350(3) 0.6270(3) 0.0336(18) Uani 1 1 d . . . . .
H11 H -0.3409 0.3549 0.6375 0.040 Uiso 1 1 calc R . . . .
F12 F -0.0652(5) 0.6500(3) 0.6911(3) 0.094(2) Uani 1 1 d . . . . .
C42 C -0.3163(6) 0.5258(3) 0.6171(3) 0.0338(18) Uani 1 1 d . . . . .
C53 C -0.4138(7) 0.3819(4) 0.4426(4) 0.049(2) Uani 1 1 d . . . . .
C45 C -0.4275(6) 0.1541(4) 0.5418(3) 0.042(2) Uani 1 1 d . . . . .
F29 F 0.3260(9) 0.4885(4) 0.6325(3) 0.135(4) Uani 1 1 d . . . . .
F2 F -0.2363(7) 0.5193(4) 0.9093(3) 0.117(3) Uani 1 1 d . . . . .
C62 C 0.0353(6) 0.4326(3) 0.6643(3) 0.0393(19) Uani 1 1 d . . . . .
C46 C -0.3503(6) 0.1174(4) 0.5501(4) 0.048(2) Uani 1 1 d . . . . .
H46 H -0.3633 0.0832 0.5582 0.058 Uiso 1 1 calc R . . . .
F7 F -0.3566(6) 0.5215(3) 0.5249(2) 0.094(3) Uani 1 1 d . U . . .
F1 F -0.2249(7) 0.6023(4) 0.9144(3) 0.130(4) Uani 1 1 d . U . . .
C47 C -0.2560(6) 0.1296(3) 0.5467(3) 0.040(2) Uani 1 1 d . . . . .
C61 C 0.0375(6) 0.4760(4) 0.6961(4) 0.048(2) Uani 1 1 d . . . . .
H61 H 0.0061 0.5065 0.6821 0.058 Uiso 1 1 calc R . . . .
C50 C -0.1688(6) 0.3117(4) 0.4615(4) 0.048(2) Uani 1 1 d . . . . .
C58 C 0.4120(7) 0.4687(4) 0.8599(4) 0.049(2) Uani 1 1 d . . . . .
C29 C 0.2890(6) 0.3085(3) 0.6061(3) 0.0362(18) Uani 1 1 d . . . . .
C10 C -0.3194(6) 0.3037(4) 0.5839(3) 0.0393(19) Uani 1 1 d . . . . .
H10 H -0.3841 0.3032 0.5653 0.047 Uiso 1 1 calc R . . . .
C49 C -0.5254(7) 0.1339(4) 0.5475(5) 0.057(3) Uani 1 1 d . . . . .
C30 C 0.3367(6) 0.3416(4) 0.5696(3) 0.046(2) Uani 1 1 d . . . . .
C66 C 0.2129(6) 0.2135(3) 0.7580(3) 0.041(2) Uani 1 1 d . . . . .
H66 H 0.2196 0.1774 0.7596 0.049 Uiso 1 1 calc R . . . .
C39 C -0.4922(8) 0.6380(4) 0.7601(4) 0.054(2) Uani 1 1 d . . . . .
C13 C 0.1190(7) 0.3442(4) 0.8952(3) 0.044(2) Uani 1 1 d . . . . .
C63 C -0.0153(7) 0.4382(4) 0.6083(4) 0.052(2) Uani 1 1 d . . . . .
C40 C -0.1876(6) 0.5854(3) 0.6609(4) 0.044(2) Uani 1 1 d . . . . .
C68 C 0.3540(7) 0.2156(3) 0.8357(4) 0.047(2) Uani 1 1 d . . . . .
C41 C -0.2461(7) 0.5611(3) 0.6159(3) 0.047(2) Uani 1 1 d . . . . .
H41 H -0.2352 0.5701 0.5840 0.056 Uiso 1 1 calc R . . . .
C37 C -0.2688(6) 0.5639(3) 0.8301(3) 0.041(2) Uani 1 1 d . . . . .
C34 C 0.3692(8) 0.3104(6) 0.5279(4) 0.085(4) Uani 1 1 d . . . . .
H34A H 0.4025 0.3331 0.5091 0.127 Uiso 1 1 calc GR . . . .
H34B H 0.3131 0.2955 0.5046 0.127 Uiso 1 1 calc GR . . . .
H34C H 0.4125 0.2829 0.5436 0.127 Uiso 1 1 calc GR . . . .
F22 F -0.0568(6) 0.3801(3) 0.4553(4) 0.120(3) Uani 1 1 d . . . . .
C43 C -0.3694(8) 0.4997(4) 0.5678(3) 0.052(2) Uani 1 1 d . . . . .
C32 C 0.3250(8) 0.2515(4) 0.6125(4) 0.060(3) Uani 1 1 d . . . . .
H32A H 0.3950 0.2509 0.6199 0.090 Uiso 1 1 calc GR . . . .
H32B H 0.2989 0.2327 0.5811 0.090 Uiso 1 1 calc GR . . . .
H32C H 0.3036 0.2355 0.6403 0.090 Uiso 1 1 calc GR . . . .
F23 F 0.0029(6) 0.3077(5) 0.4821(5) 0.183(6) Uani 1 1 d . . . . .
C27 C 0.7199(6) 0.3344(4) 0.9169(3) 0.040(2) Uani 1 1 d . . . . .
H27 H 0.7845 0.3368 0.9354 0.049 Uiso 1 1 calc R . . . .
C56 C 0.3505(6) 0.4838(4) 0.7654(4) 0.049(2) Uani 1 1 d . . . . .
H56 H 0.3779 0.5168 0.7717 0.059 Uiso 1 1 calc R . . . .
F21 F -0.4772(6) 0.3720(3) 0.3999(3) 0.119(4) Uani 1 1 d . . . . .
F24 F -0.0631(7) 0.3156(4) 0.4059(4) 0.133(4) Uani 1 1 d . . . . .
C64 C 0.0823(7) 0.5238(4) 0.7816(4) 0.051(2) Uani 1 1 d . . . . .
C38 C -0.2102(9) 0.5615(5) 0.8866(4) 0.068(3) Uani 1 1 d . . . . .
C51 C -0.2445(7) 0.3487(4) 0.4533(4) 0.049(2) Uani 1 1 d . . . . .
H51 H -0.2301 0.3828 0.4457 0.059 Uiso 1 1 calc R . . . .
F14 F -0.1027(6) 0.1011(4) 0.5946(4) 0.139(4) Uani 1 1 d . . . . .
C48 C -0.1795(9) 0.0862(4) 0.5592(6) 0.076(4) Uani 1 1 d . . . . .
C54 C -0.0718(8) 0.3307(5) 0.4535(5) 0.068(3) Uani 1 1 d . . . . .
F26 F 0.4409(9) 0.4331(4) 0.8921(4) 0.154(5) Uani 1 1 d . . . . .
C33 C 0.2734(8) 0.3888(5) 0.5473(4) 0.072(4) Uani 1 1 d . . . . .
H33A H 0.2483 0.4049 0.5739 0.108 Uiso 1 1 calc GR . . . .
H33B H 0.2201 0.3775 0.5199 0.108 Uiso 1 1 calc GR . . . .
H33C H 0.3123 0.4137 0.5341 0.108 Uiso 1 1 calc GR . . . .
F16 F -0.5981(6) 0.1569(4) 0.5198(5) 0.144(4) Uani 1 1 d . . . . .
F25 F 0.3662(8) 0.5005(5) 0.8780(4) 0.181(6) Uani 1 1 d . U . . .
F30 F 0.3689(10) 0.5445(4) 0.6834(4) 0.173(6) Uani 1 1 d . . . . .
C59 C 0.3029(8) 0.5102(5) 0.6728(5) 0.065(3) Uani 1 1 d . . . . .
C44 C -0.1079(8) 0.6231(4) 0.6499(5) 0.066(3) Uani 1 1 d . . . . .
C31 C 0.1788(6) 0.3110(4) 0.5948(4) 0.053(2) Uani 1 1 d . . . . .
H31A H 0.1571 0.2971 0.6235 0.079 Uiso 1 1 calc GR . . . .
H31B H 0.1515 0.2908 0.5644 0.079 Uiso 1 1 calc GR . . . .
H31C H 0.1579 0.3466 0.5891 0.079 Uiso 1 1 calc GR . . . .
C17 C 0.0950(11) 0.2866(4) 0.9012(4) 0.085(4) Uani 1 1 d . . . . .
H17A H 0.0256 0.2822 0.8944 0.127 Uiso 1 1 calc GR . . . .
H17B H 0.1243 0.2754 0.9358 0.127 Uiso 1 1 calc GR . . . .
H17C H 0.1201 0.2660 0.8773 0.127 Uiso 1 1 calc GR . . . .
F40 F -0.0227(4) 0.2009(2) 0.6983(3) 0.0705(17) Uani 1 1 d . . . . .
N8 N 0.6568(4) 0.3066(3) 0.9373(2) 0.0332(15) Uani 1 1 d . . . . .
F41 F 0.0497(4) 0.2116(2) 0.6376(2) 0.0645(16) Uani 1 1 d . . . . .
F42 F 0.0929(4) 0.1483(2) 0.6912(3) 0.0702(19) Uani 1 1 d . . . . .
C26 C 0.5631(5) 0.3047(3) 0.9104(3) 0.0345(18) Uani 1 1 d . . . . .
H26 H 0.5185 0.2860 0.9239 0.041 Uiso 1 1 calc R . . . .
F10 F -0.1440(5) 0.6576(3) 0.6146(4) 0.123(4) Uani 1 1 d . . . . .
C69 C 0.0644(6) 0.1982(3) 0.6869(4) 0.047(2) Uani 1 1 d . . . . .
C67 C 0.2793(5) 0.2443(3) 0.7926(3) 0.0350(18) Uani 1 1 d . . . . .
F18 F -0.5387(7) 0.0864(3) 0.5465(7) 0.202(8) Uani 1 1 d . . . . .
C14 C 0.1142(9) 0.4329(5) 0.9393(5) 0.088(5) Uani 1 1 d . . . . .
H14A H 0.1302 0.4485 0.9096 0.132 Uiso 1 1 calc GR . . . .
H14B H 0.1729 0.4266 0.9653 0.132 Uiso 1 1 calc GR . . . .
H14C H 0.0728 0.4562 0.9526 0.132 Uiso 1 1 calc GR . . . .
C16 C 0.2255(7) 0.3526(7) 0.9046(4) 0.093(5) Uani 1 1 d . . . . .
H16A H 0.2516 0.3302 0.8823 0.139 Uiso 1 1 calc GR . . . .
H16B H 0.2560 0.3446 0.9399 0.139 Uiso 1 1 calc GR . . . .
H16C H 0.2381 0.3884 0.8977 0.139 Uiso 1 1 calc GR . . . .
F27 F 0.4944(8) 0.4888(6) 0.8600(4) 0.187(6) Uani 1 1 d . . . . .
F13 F -0.1494(7) 0.0734(3) 0.5174(4) 0.121(4) Uani 1 1 d . . . . .
F17 F -0.5379(8) 0.1492(6) 0.5933(4) 0.161(5) Uani 1 1 d . . . . .
N7 N 0.5919(4) 0.4539(3) 0.7365(2) 0.0327(14) Uani 1 1 d . . . . .
F34 F 0.0185(8) 0.5579(3) 0.7592(3) 0.136(4) Uani 1 1 d . . . . .
F28 F 0.2231(8) 0.5300(5) 0.6556(6) 0.202(6) Uani 1 1 d . U . . .
F32 F 0.0312(10) 0.4578(7) 0.5826(4) 0.221(7) Uani 1 1 d . U . . .
F31 F -0.0870(11) 0.4647(7) 0.5992(4) 0.230(7) Uani 1 1 d . U . . .
F33 F -0.0472(10) 0.3984(4) 0.5847(4) 0.181(6) Uani 1 1 d . U . . .

loop_
_atom_site_aniso_label
_atom_site_aniso_U_11
_atom_site_aniso_U_22
_atom_site_aniso_U_33
_atom_site_aniso_U_23
_atom_site_aniso_U_13
_atom_site_aniso_U_12
Dy1 0.0235(2) 0.0279(2) 0.0309(2) 0.00003(14) 0.00623(14) -0.00032(13)
Cu2 0.0294(5) 0.0301(5) 0.0237(5) -0.0038(4) -0.0001(4) 0.0024(4)
Cu1 0.0380(5) 0.0301(5) 0.0283(5) -0.0008(4) 0.0080(4) 0.0023(4)
O4 0.039(3) 0.033(3) 0.031(3) 0.003(2) 0.011(2) 0.000(2)
O18 0.024(3) 0.031(3) 0.036(3) 0.001(2) 0.006(2) 0.002(2)
O2 0.043(3) 0.041(3) 0.031(3) -0.012(3) 0.004(2) 0.007(3)
N2 0.025(3) 0.031(3) 0.021(3) -0.003(2) 0.006(2) 0.001(2)
C3 0.029(4) 0.028(4) 0.031(4) 0.006(3) 0.004(3) 0.003(3)
O10 0.030(3) 0.033(3) 0.033(3) 0.004(2) 0.005(2) 0.001(2)
C20 0.023(4) 0.038(4) 0.030(4) 0.008(3) 0.010(3) -0.003(3)
O17 0.026(3) 0.029(3) 0.039(3) -0.003(2) 0.003(2) -0.005(2)
O6 0.038(3) 0.038(3) 0.033(3) 0.001(2) 0.002(2) 0.004(2)
O12 0.030(3) 0.037(3) 0.029(3) 0.002(2) 0.008(2) 0.001(2)
O13 0.032(3) 0.037(3) 0.052(4) 0.004(3) 0.011(3) 0.000(2)
O5 0.045(3) 0.035(3) 0.038(3) -0.003(3) 0.008(2) 0.002(3)
O15 0.028(3) 0.031(3) 0.047(3) -0.005(2) 0.008(2) -0.001(2)
O14 0.026(3) 0.035(3) 0.045(3) -0.001(3) 0.004(2) -0.003(2)
O8 0.039(3) 0.034(3) 0.039(3) 0.000(2) 0.002(2) -0.003(2)
N6 0.031(3) 0.039(4) 0.024(3) 0.002(3) 0.007(3) 0.002(3)
O16 0.034(3) 0.033(3) 0.036(3) 0.001(2) 0.005(2) -0.002(2)
N5 0.031(4) 0.053(5) 0.029(4) 0.004(3) 0.004(3) -0.004(3)
O7 0.049(4) 0.043(4) 0.051(4) -0.001(3) 0.006(3) -0.004(3)
C28 0.029(4) 0.056(6) 0.034(5) 0.010(4) 0.009(3) -0.008(4)
O9 0.034(3) 0.071(4) 0.034(3) -0.009(3) 0.014(2) 0.008(3)
N3 0.023(3) 0.037(4) 0.024(3) -0.012(3) 0.008(2) -0.005(3)
C19 0.022(3) 0.039(4) 0.027(4) 0.002(3) 0.006(3) 0.006(3)
F4 0.055(3) 0.051(3) 0.073(4) 0.001(3) -0.006(3) 0.008(3)
C18 0.025(4) 0.041(5) 0.028(4) 0.007(3) 0.010(3) 0.004(3)
N1 0.027(3) 0.042(4) 0.031(4) 0.002(3) 0.005(3) -0.001(3)
N4 0.026(3) 0.031(3) 0.032(4) -0.009(3) 0.000(3) 0.002(3)
C21 0.020(3) 0.047(5) 0.027(4) 0.009(3) 0.004(3) 0.000(3)
F39 0.069(4) 0.033(3) 0.102(5) 0.010(3) -0.042(4) -0.003(3)
C6 0.024(4) 0.031(4) 0.026(4) -0.005(3) 0.003(3) -0.005(3)
C4 0.025(4) 0.033(4) 0.033(4) -0.002(3) 0.003(3) 0.001(3)
F9 0.087(4) 0.052(3) 0.038(3) -0.010(3) 0.008(3) -0.001(3)
C5 0.027(4) 0.035(4) 0.026(4) -0.002(3) 0.002(3) -0.006(3)
C2 0.023(4) 0.037(4) 0.023(4) -0.006(3) 0.000(3) -0.009(3)
C7 0.029(4) 0.028(4) 0.036(4) -0.003(3) 0.004(3) -0.002(3)
C24 0.027(4) 0.037(4) 0.030(4) 0.008(3) 0.002(3) -0.004(3)
C1 0.024(4) 0.031(4) 0.033(4) -0.002(3) 0.007(3) -0.002(3)
F37 0.072(4) 0.059(4) 0.059(4) 0.011(3) -0.011(3) 0.011(3)
C8 0.028(4) 0.039(4) 0.023(4) -0.008(3) -0.003(3) -0.002(3)
O3 0.042(3) 0.036(3) 0.047(4) 0.000(3) 0.002(3) 0.000(3)
C36 0.042(5) 0.059(6) 0.042(5) -0.010(4) 0.006(4) 0.006(4)
C22 0.027(4) 0.051(5) 0.022(4) -0.001(3) 0.003(3) -0.006(3)
F38 0.030(3) 0.055(4) 0.103(5) -0.007(3) -0.005(3) 0.009(2)
O1 0.054(4) 0.045(4) 0.033(3) -0.002(3) 0.008(3) 0.010(3)
C65 0.029(4) 0.030(4) 0.045(5) 0.002(4) 0.003(3) -0.006(3)
C23 0.024(4) 0.045(5) 0.032(4) 0.011(4) 0.008(3) -0.002(3)
C9 0.036(4) 0.045(5) 0.034(4) -0.004(4) 0.006(3) 0.008(4)
F36 0.075(5) 0.075(5) 0.211(9) -0.082(6) 0.071(5) -0.035(4)
C55 0.036(5) 0.034(5) 0.067(6) 0.004(4) 0.024(4) -0.001(4)
C25 0.023(4) 0.040(5) 0.031(4) 0.002(3) 0.002(3) -0.003(3)
F8 0.062(4) 0.081(4) 0.052(4) 0.002(3) -0.014(3) 0.007(3)
O11 0.038(3) 0.079(5) 0.037(3) 0.010(3) 0.015(3) -0.004(3)
C35 0.046(5) 0.031(4) 0.050(5) -0.003(4) 0.010(4) 0.003(4)
C15 0.073(8) 0.110(10) 0.049(6) 0.032(6) 0.031(6) 0.032(7)
F15 0.089(5) 0.064(4) 0.158(7) 0.054(5) 0.065(5) 0.032(4)
F35 0.100(5) 0.080(5) 0.095(5) -0.043(4) 0.039(4) -0.030(4)
C60 0.032(4) 0.027(4) 0.047(5) -0.001(3) 0.009(3) 0.005(3)
F5 0.067(4) 0.103(5) 0.098(5) 0.019(4) 0.038(4) 0.032(4)
F19 0.093(5) 0.043(4) 0.128(6) 0.032(4) 0.046(4) 0.016(3)
C12 0.033(4) 0.049(5) 0.027(4) -0.005(4) 0.001(3) -0.010(4)
F20 0.091(5) 0.073(4) 0.094(5) 0.027(4) 0.052(4) 0.036(4)
C57 0.029(4) 0.050(6) 0.062(6) -0.017(5) 0.007(4) -0.002(4)
C52 0.044(5) 0.035(5) 0.034(4) -0.004(4) 0.006(4) 0.001(4)
F6 0.086(5) 0.050(4) 0.110(6) -0.030(4) -0.016(4) 0.026(3)
F3 0.065(4) 0.121(6) 0.060(4) -0.016(4) -0.014(3) 0.008(4)
F11 0.084(5) 0.069(4) 0.162(8) 0.005(5) 0.081(5) -0.011(4)
C11 0.025(4) 0.048(5) 0.029(4) -0.009(4) 0.007(3) 0.003(3)
F12 0.077(5) 0.077(5) 0.135(7) -0.028(5) 0.042(5) -0.039(4)
C42 0.050(5) 0.030(4) 0.020(4) 0.002(3) 0.007(3) 0.004(3)
C53 0.054(6) 0.049(6) 0.043(5) 0.014(4) 0.010(4) 0.005(4)
C45 0.048(5) 0.043(5) 0.035(5) 0.001(4) 0.012(4) -0.003(4)
F29 0.228(12) 0.100(7) 0.082(6) 0.041(5) 0.045(7) -0.003(7)
F2 0.127(7) 0.176(10) 0.042(4) 0.033(5) 0.009(4) 0.002(6)
C62 0.032(4) 0.044(5) 0.039(5) 0.005(4) 0.004(3) 0.001(4)
C46 0.045(5) 0.036(5) 0.067(6) 0.011(4) 0.019(4) 0.004(4)
F7 0.161(7) 0.090(5) 0.029(3) 0.012(3) 0.018(4) -0.039(5)
F1 0.152(7) 0.144(8) 0.068(5) -0.063(5) -0.024(5) 0.073(6)
C47 0.049(5) 0.037(5) 0.031(4) 0.008(4) 0.006(4) 0.011(4)
C61 0.036(5) 0.046(5) 0.058(6) 0.011(4) 0.002(4) 0.007(4)
C50 0.041(5) 0.061(6) 0.042(5) -0.006(4) 0.009(4) -0.008(4)
C58 0.046(5) 0.035(5) 0.063(6) -0.011(5) 0.006(5) -0.004(4)
C29 0.037(4) 0.042(5) 0.028(4) -0.004(3) 0.005(3) -0.006(4)
C10 0.025(4) 0.055(5) 0.033(4) -0.005(4) -0.002(3) -0.003(4)
C49 0.043(6) 0.055(6) 0.079(8) 0.019(5) 0.026(5) 0.001(4)
C30 0.031(4) 0.073(7) 0.035(5) -0.001(4) 0.007(4) -0.010(4)
C66 0.038(5) 0.029(4) 0.053(5) 0.000(4) 0.004(4) 0.000(3)
C39 0.057(6) 0.045(6) 0.060(6) 0.000(5) 0.016(5) 0.001(4)
C13 0.049(5) 0.058(6) 0.023(4) 0.006(4) 0.005(4) 0.024(4)
C63 0.039(5) 0.057(6) 0.055(6) 0.020(5) 0.003(4) 0.003(4)
C40 0.043(5) 0.034(5) 0.058(6) 0.007(4) 0.016(4) -0.004(4)
C68 0.045(5) 0.032(5) 0.054(6) -0.005(4) -0.011(4) -0.002(4)
C41 0.075(6) 0.032(5) 0.042(5) 0.007(4) 0.030(5) -0.004(4)
C37 0.046(5) 0.041(5) 0.034(5) -0.005(4) 0.008(4) 0.001(4)
C34 0.064(7) 0.151(13) 0.040(6) -0.046(7) 0.014(5) -0.040(8)
F22 0.098(6) 0.071(5) 0.218(11) -0.033(6) 0.089(7) -0.037(4)
C43 0.075(7) 0.056(6) 0.025(4) 0.006(4) 0.015(4) -0.011(5)
C32 0.069(7) 0.063(7) 0.045(6) -0.026(5) 0.008(5) 0.004(5)
F23 0.053(5) 0.218(13) 0.254(14) 0.122(11) -0.011(7) -0.032(6)
C27 0.029(4) 0.059(6) 0.031(4) 0.006(4) 0.004(3) -0.005(4)
C56 0.040(5) 0.039(5) 0.068(7) 0.007(5) 0.015(4) -0.007(4)
F21 0.118(7) 0.098(6) 0.095(6) -0.034(5) -0.063(5) 0.050(5)
F24 0.128(8) 0.161(9) 0.141(8) -0.037(7) 0.092(7) -0.033(7)
C64 0.037(5) 0.044(5) 0.072(7) -0.008(5) 0.009(4) 0.006(4)
C38 0.067(7) 0.083(9) 0.049(6) -0.023(6) 0.001(5) 0.032(6)
C51 0.048(5) 0.039(5) 0.064(6) 0.011(4) 0.020(5) -0.007(4)
F14 0.059(5) 0.117(7) 0.209(11) 0.075(7) -0.030(6) 0.021(5)
C48 0.078(8) 0.051(7) 0.115(11) 0.037(7) 0.053(8) 0.023(6)
C54 0.052(6) 0.072(8) 0.085(9) -0.009(6) 0.025(6) -0.008(6)
F26 0.216(12) 0.092(7) 0.096(7) -0.028(5) -0.075(7) -0.008(7)
C33 0.057(6) 0.082(8) 0.058(7) 0.038(6) -0.024(5) -0.021(6)
F16 0.054(5) 0.171(10) 0.191(10) 0.082(8) 0.000(5) -0.025(5)
F25 0.133(7) 0.251(11) 0.124(7) -0.119(8) -0.040(6) 0.109(8)
F30 0.266(14) 0.137(9) 0.101(7) 0.032(6) 0.014(8) -0.137(9)
C59 0.048(6) 0.057(7) 0.095(9) 0.034(6) 0.025(6) 0.001(5)
C44 0.063(7) 0.035(5) 0.095(9) 0.019(6) 0.014(6) -0.006(5)
C31 0.043(5) 0.075(7) 0.037(5) -0.007(5) 0.001(4) -0.008(5)
C17 0.160(13) 0.052(7) 0.052(7) 0.024(5) 0.043(8) 0.017(7)
F40 0.040(3) 0.070(4) 0.094(5) -0.004(3) 0.001(3) -0.016(3)
N8 0.029(3) 0.038(4) 0.029(3) 0.005(3) 0.000(3) -0.001(3)
F41 0.080(4) 0.049(3) 0.049(3) -0.001(3) -0.015(3) -0.014(3)
F42 0.072(4) 0.028(3) 0.087(4) -0.014(3) -0.027(3) -0.003(3)
C26 0.023(4) 0.041(5) 0.037(4) 0.007(4) 0.000(3) -0.009(3)
F10 0.076(5) 0.089(5) 0.183(9) 0.085(6) -0.013(5) -0.030(4)
C69 0.031(4) 0.034(5) 0.068(7) -0.003(4) -0.004(4) 0.001(4)
C67 0.030(4) 0.022(4) 0.046(5) -0.002(3) -0.005(3) 0.004(3)
F18 0.098(7) 0.061(5) 0.49(2) -0.003(9) 0.154(11) -0.022(5)
C14 0.065(7) 0.064(8) 0.107(10) -0.032(7) -0.038(7) 0.006(6)
C16 0.038(6) 0.199(16) 0.036(6) -0.014(7) -0.002(4) 0.023(7)
F27 0.116(8) 0.311(17) 0.135(9) -0.105(10) 0.031(6) -0.134(10)
F13 0.150(8) 0.092(6) 0.162(8) 0.049(6) 0.116(7) 0.071(5)
F17 0.109(7) 0.267(15) 0.134(9) -0.028(9) 0.084(7) -0.046(8)
N7 0.024(3) 0.044(4) 0.030(4) 0.002(3) 0.006(3) -0.001(3)
F34 0.180(9) 0.094(6) 0.101(6) -0.031(5) -0.029(6) 0.093(6)
F28 0.127(8) 0.226(11) 0.278(12) 0.211(10) 0.101(8) 0.084(7)
F32 0.203(11) 0.368(16) 0.074(6) 0.070(8) -0.001(7) -0.149(11)
F31 0.238(12) 0.326(14) 0.089(7) -0.031(8) -0.034(7) 0.218(11)
F33 0.280(12) 0.113(7) 0.082(6) 0.031(5) -0.090(7) -0.058(8)

loop_
_atom_type_symbol
_atom_type_description
_atom_type_scat_dispersion_real
_atom_type_scat_dispersion_imag
_atom_type_scat_source
C C 0.0033 0.0016 'International Tables Vol C Tables 4.2.6.8 and 6.1.1.4'
H H 0.0000 0.0000 'International Tables Vol C Tables 4.2.6.8 and 6.1.1.4'
Cu Cu 0.3201 1.2651 'International Tables Vol C Tables 4.2.6.8 and 6.1.1.4'
Dy Dy -0.1892 4.4098 'International Tables Vol C Tables 4.2.6.8 and 6.1.1.4'
F F 0.0171 0.0103 'International Tables Vol C Tables 4.2.6.8 and 6.1.1.4'
N N 0.0061 0.0033 'International Tables Vol C Tables 4.2.6.8 and 6.1.1.4'
O O 0.0106 0.0060 'International Tables Vol C Tables 4.2.6.8 and 6.1.1.4'

loop_
_geom_angle_atom_site_label_1
_geom_angle_atom_site_label_2
_geom_angle_atom_site_label_3
_geom_angle
_geom_angle_site_symmetry_1
_geom_angle_site_symmetry_3
_geom_angle_publ_flag
O18 Dy1 O10 74.89(17) . . ?
O18 Dy1 O17 74.16(18) . . ?
O18 Dy1 O13 128.82(18) . . ?
O18 Dy1 O15 129.72(19) . . ?
O10 Dy1 O17 73.01(18) . . ?
O10 Dy1 O13 148.03(19) . . ?
O10 Dy1 O15 72.26(19) . . ?
O12 Dy1 O18 71.64(18) . . ?
O12 Dy1 O10 138.95(19) . . ?
O12 Dy1 O17 75.52(18) . . ?
O12 Dy1 O13 73.01(19) . . ?
O12 Dy1 O15 148.72(19) . . ?
O13 Dy1 O17 129.38(19) . . ?
O15 Dy1 O17 128.18(17) . . ?
O15 Dy1 O13 75.8(2) . . ?
O14 Dy1 O18 75.34(18) . . ?
O14 Dy1 O10 97.63(19) . . ?
O14 Dy1 O17 149.47(18) . . ?
O14 Dy1 O12 96.23(18) . . ?
O14 Dy1 O13 73.0(2) . . ?
O14 Dy1 O15 72.56(18) . . ?
O16 Dy1 O18 149.06(18) . . ?
O16 Dy1 O10 98.11(18) . . ?
O16 Dy1 O17 74.98(18) . . ?
O16 Dy1 O12 98.50(18) . . ?
O16 Dy1 O13 71.72(19) . . ?
O16 Dy1 O15 73.23(19) . . ?
O16 Dy1 O14 135.55(19) . . ?
O6 Cu2 O5 87.5(2) . . ?
O6 Cu2 O8 179.2(2) . . ?
O6 Cu2 O7 92.3(2) . . ?
O8 Cu2 O5 93.1(2) . . ?
O8 Cu2 O7 87.1(2) . . ?
O7 Cu2 O5 179.8(2) . . ?
N4 Cu2 O6 90.7(2) . . ?
N4 Cu2 O5 90.4(2) . . ?
N4 Cu2 O8 89.8(2) . . ?
N4 Cu2 O7 89.8(2) . . ?
N8 Cu2 O6 89.8(2) 4_465 . ?
N8 Cu2 O5 88.9(2) 4_465 . ?
N8 Cu2 O8 89.7(2) 4_465 . ?
N8 Cu2 O7 91.0(3) 4_465 . ?
N8 Cu2 N4 179.1(3) 4_465 . ?
O4 Cu1 N3 92.7(2) . . ?
O4 Cu1 O3 86.7(2) . . ?
O4 Cu1 O1 90.4(2) . . ?
O4 Cu1 N7 82.5(2) . 1_455 ?
O2 Cu1 O4 178.1(2) . . ?
O2 Cu1 N3 86.2(2) . . ?
O2 Cu1 O3 95.1(2) . . ?
O2 Cu1 O1 90.4(2) . . ?
O2 Cu1 N7 95.7(2) . 1_455 ?
N3 Cu1 O3 97.1(2) . . ?
N3 Cu1 N7 81.8(2) . 1_455 ?
O3 Cu1 N7 169.0(2) . 1_455 ?
O1 Cu1 N3 170.5(2) . . ?
O1 Cu1 O3 92.1(2) . . ?
O1 Cu1 N7 89.7(2) . 1_455 ?
C42 O4 Cu1 130.3(5) . . ?
C67 O18 Dy1 133.0(5) . . ?
C37 O2 Cu1 126.4(5) . . ?
O10 N2 C1 125.7(6) . . ?
O10 N2 C13 120.8(6) . . ?
C1 N2 C13 112.8(6) . . ?
C2 C3 C4 117.6(7) . . ?
N2 O10 Dy1 138.9(4) . . ?
C21 C20 C19 118.7(7) . . ?
C65 O17 Dy1 132.3(5) . . ?
C47 O6 Cu2 126.1(5) . . ?
N6 O12 Dy1 136.8(4) . . ?
C55 O13 Dy1 132.4(6) . . ?
C45 O5 Cu2 119.7(5) . . ?
C60 O15 Dy1 132.4(5) . . ?
C57 O14 Dy1 131.7(6) . . ?
C52 O8 Cu2 126.5(5) . . ?
O12 N6 C18 126.3(6) . . ?
O12 N6 C29 120.0(6) . . ?
C18 N6 C29 112.8(6) . . ?
C62 O16 Dy1 131.1(5) . . ?
C18 N5 C30 113.5(7) . . ?
O11 N5 C18 124.4(7) . . ?
O11 N5 C30 121.8(7) . . ?
C50 O7 Cu2 120.0(6) . . ?
C27 C28 C24 119.8(7) . . ?
C6 N3 Cu1 124.3(5) . . ?
C6 N3 C5 117.0(6) . . ?
C5 N3 Cu1 117.8(5) . . ?
C20 C19 C18 120.9(7) . . ?
C20 C19 C23 118.9(7) . . ?
C23 C19 C18 120.2(7) . . ?
N6 C18 N5 107.6(7) . . ?
N6 C18 C19 126.5(7) . . ?
N5 C18 C19 125.9(7) . . ?
O9 N1 C1 124.9(6) . . ?
O9 N1 C12 122.4(6) . . ?
C1 N1 C12 112.4(6) . . ?
C9 N4 Cu2 122.8(5) . . ?
C9 N4 C10 117.9(7) . . ?
C10 N4 Cu2 119.2(5) . . ?
C20 C21 C24 122.0(7) . . ?
C20 C21 C22 118.0(7) . . ?
C22 C21 C24 119.9(7) . . ?
N3 C6 C2 122.4(7) . . ?
C3 C4 C7 122.4(7) . . ?
C5 C4 C3 118.6(7) . . ?
C5 C4 C7 119.0(7) . . ?
N3 C5 C4 124.3(7) . . ?
C3 C2 C6 120.0(6) . . ?
C3 C2 C1 120.2(7) . . ?
C6 C2 C1 119.7(6) . . ?
C8 C7 C4 123.2(7) . . ?
C8 C7 C11 118.1(7) . . ?
C11 C7 C4 118.7(7) . . ?
C28 C24 C21 120.0(7) . . ?
C25 C24 C28 118.1(7) . . ?
C25 C24 C21 121.9(7) . . ?
N2 C1 N1 109.2(6) . . ?
N2 C1 C2 126.1(7) . . ?
N1 C1 C2 124.7(6) . . ?
C9 C8 C7 118.8(7) . . ?
C40 O3 Cu1 122.0(5) . . ?
C37 C36 C35 121.4(8) . . ?
N7 C22 C21 123.5(7) . . ?
C35 O1 Cu1 124.6(5) . . ?
O17 C65 C66 129.1(7) . . ?
O17 C65 C69 113.0(7) . . ?
C66 C65 C69 117.9(7) . . ?
N7 C23 C19 122.2(7) . . ?
N4 C9 C8 123.5(7) . . ?
O13 C55 C56 127.4(9) . . ?
O13 C55 C59 114.0(9) . . ?
C56 C55 C59 118.6(9) . . ?
C24 C25 C26 119.2(7) . . ?
C36 C35 C39 116.6(8) . . ?
O1 C35 C36 127.6(8) . . ?
O1 C35 C39 115.8(8) . . ?
O15 C60 C61 127.1(8) . . ?
O15 C60 C64 113.3(7) . . ?
C61 C60 C64 119.6(8) . . ?
N1 C12 C15 109.5(7) . . ?
N1 C12 C13 101.0(6) . . ?
N1 C12 C14 105.7(7) . . ?
C15 C12 C13 115.2(8) . . ?
C14 C12 C15 111.9(9) . . ?
C14 C12 C13 112.6(9) . . ?
O14 C57 C58 115.3(9) . . ?
O14 C57 C56 127.3(9) . . ?
C56 C57 C58 117.4(8) . . ?
O8 C52 C53 113.0(8) . . ?
O8 C52 C51 129.4(8) . . ?
C51 C52 C53 117.6(8) . . ?
C10 C11 C7 118.9(7) . . ?
O4 C42 C41 128.7(8) . . ?
O4 C42 C43 111.9(7) . . ?
C41 C42 C43 119.4(8) . . ?
F19 C53 C52 113.6(8) . . ?
F20 C53 F19 105.4(9) . . ?
F20 C53 C52 111.9(7) . . ?
F21 C53 F19 107.4(9) . . ?
F21 C53 F20 107.7(9) . . ?
F21 C53 C52 110.5(8) . . ?
O5 C45 C46 128.6(8) . . ?
O5 C45 C49 115.1(8) . . ?
C46 C45 C49 116.3(8) . . ?
O16 C62 C61 127.9(8) . . ?
O16 C62 C63 114.4(8) . . ?
C61 C62 C63 117.8(8) . . ?
C47 C46 C45 123.6(8) . . ?
O6 C47 C46 130.5(8) . . ?
O6 C47 C48 112.2(8) . . ?
C46 C47 C48 117.3(8) . . ?
C60 C61 C62 121.9(8) . . ?
O7 C50 C51 129.1(9) . . ?
O7 C50 C54 114.7(9) . . ?
C51 C50 C54 116.2(9) . . ?
F26 C58 C57 114.1(8) . . ?
F26 C58 F27 98.4(11) . . ?
F25 C58 C57 113.9(9) . . ?
F25 C58 F26 109.4(12) . . ?
F25 C58 F27 107.5(12) . . ?
F27 C58 C57 112.2(9) . . ?
N6 C29 C30 100.6(6) . . ?
N6 C29 C32 105.5(6) . . ?
N6 C29 C31 109.8(7) . . ?
C32 C29 C30 113.7(8) . . ?
C31 C29 C30 115.4(7) . . ?
C31 C29 C32 110.9(8) . . ?
N4 C10 C11 122.8(7) . . ?
F16 C49 C45 114.5(9) . . ?
F16 C49 F17 97.6(11) . . ?
F18 C49 C45 118.2(9) . . ?
F18 C49 F16 110.6(12) . . ?
F18 C49 F17 105.0(12) . . ?
F17 C49 C45 108.4(10) . . ?
N5 C30 C29 100.0(6) . . ?
N5 C30 C34 110.6(7) . . ?
N5 C30 C33 106.3(8) . . ?
C34 C30 C29 115.0(9) . . ?
C34 C30 C33 112.2(9) . . ?
C33 C30 C29 111.8(8) . . ?
C65 C66 C67 121.6(8) . . ?
F4 C39 C35 113.7(8) . . ?
F4 C39 F5 106.9(9) . . ?
F5 C39 C35 109.1(8) . . ?
F6 C39 F4 108.2(8) . . ?
F6 C39 C35 111.3(8) . . ?
F6 C39 F5 107.4(9) . . ?
N2 C13 C12 101.3(6) . . ?
N2 C13 C17 104.3(8) . . ?
C17 C13 C12 112.7(8) . . ?
C16 C13 N2 109.2(8) . . ?
C16 C13 C12 116.7(9) . . ?
C16 C13 C17 111.3(10) . . ?
F32 C63 C62 115.1(10) . . ?
F32 C63 F31 101.7(14) . . ?
F32 C63 F33 104.2(13) . . ?
F31 C63 C62 115.7(10) . . ?
F31 C63 F33 100.4(12) . . ?
F33 C63 C62 117.5(9) . . ?
O3 C40 C41 128.3(8) . . ?
O3 C40 C44 117.6(9) . . ?
C41 C40 C44 114.1(9) . . ?
F39 C68 F37 110.0(9) . . ?
F39 C68 F38 106.5(8) . . ?
F39 C68 C67 113.7(7) . . ?
F37 C68 F38 105.8(7) . . ?
F37 C68 C67 111.2(7) . . ?
F38 C68 C67 109.2(8) . . ?
C42 C41 C40 123.5(8) . . ?
O2 C37 C36 129.3(8) . . ?
O2 C37 C38 112.6(8) . . ?
C36 C37 C38 118.0(8) . . ?
F9 C43 C42 109.7(8) . . ?
F8 C43 F9 105.0(8) . . ?
F8 C43 C42 113.6(8) . . ?
F8 C43 F7 105.7(8) . . ?
F7 C43 F9 106.9(8) . . ?
F7 C43 C42 115.3(8) . . ?
N8 C27 C28 123.0(7) . . ?
C55 C56 C57 122.5(8) . . ?
F36 C64 F35 104.6(9) . . ?
F36 C64 C60 112.4(8) . . ?
F36 C64 F34 111.2(10) . . ?
F35 C64 C60 111.1(8) . . ?
F34 C64 F35 104.3(9) . . ?
F34 C64 C60 112.7(8) . . ?
F3 C38 F2 105.5(10) . . ?
F3 C38 F1 108.9(10) . . ?
F3 C38 C37 112.3(9) . . ?
F2 C38 C37 109.6(10) . . ?
F1 C38 F2 106.8(11) . . ?
F1 C38 C37 113.4(9) . . ?
C52 C51 C50 124.2(8) . . ?
F15 C48 C47 114.6(9) . . ?
F14 C48 F15 107.0(11) . . ?
F14 C48 C47 111.3(11) . . ?
F14 C48 F13 107.5(11) . . ?
F13 C48 F15 105.7(11) . . ?
F13 C48 C47 110.4(10) . . ?
F22 C54 C50 117.3(10) . . ?
F22 C54 F23 108.9(11) . . ?
F22 C54 F24 105.4(11) . . ?
F23 C54 C50 114.2(11) . . ?
F23 C54 F24 100.3(12) . . ?
F24 C54 C50 109.1(9) . . ?
F29 C59 C55 112.2(10) . . ?
F30 C59 C55 114.9(11) . . ?
F30 C59 F29 99.4(11) . . ?
F28 C59 C55 113.1(9) . . ?
F28 C59 F29 104.8(14) . . ?
F28 C59 F30 111.2(13) . . ?
F11 C44 F12 105.9(10) . . ?
F11 C44 C40 111.0(8) . . ?
F12 C44 C40 111.9(10) . . ?
F10 C44 F11 109.6(11) . . ?
F10 C44 F12 105.7(10) . . ?
F10 C44 C40 112.4(9) . . ?
C27 N8 Cu2 121.2(5) . 4_666 ?
C26 N8 Cu2 121.1(5) . 4_666 ?
C26 N8 C27 117.6(7) . . ?
N8 C26 C25 122.2(7) . . ?
F40 C69 C65 110.5(8) . . ?
F41 C69 C65 111.1(7) . . ?
F41 C69 F40 106.2(7) . . ?
F41 C69 F42 107.7(8) . . ?
F42 C69 C65 113.3(7) . . ?
F42 C69 F40 107.7(8) . . ?
O18 C67 C66 129.3(7) . . ?
O18 C67 C68 113.5(6) . . ?
C66 C67 C68 117.1(7) . . ?
C22 N7 Cu1 114.7(5) . 1_655 ?
C22 N7 C23 118.6(7) . . ?
C23 N7 Cu1 124.8(5) . 1_655 ?

loop_
_geom_bond_atom_site_label_1
_geom_bond_atom_site_label_2
_geom_bond_distance
_geom_bond_site_symmetry_2
_geom_bond_publ_flag
Dy1 O18 2.356(5) . ?
Dy1 O10 2.356(5) . ?
Dy1 O17 2.386(5) . ?
Dy1 O12 2.346(5) . ?
Dy1 O13 2.373(6) . ?
Dy1 O15 2.358(5) . ?
Dy1 O14 2.341(5) . ?
Dy1 O16 2.340(5) . ?
Cu2 O6 2.005(5) . ?
Cu2 O5 2.270(6) . ?
Cu2 O8 2.015(6) . ?
Cu2 O7 2.262(7) . ?
Cu2 N4 1.995(6) . ?
Cu2 N8 1.984(6) 4_465 ?
Cu1 O4 1.939(5) . ?
Cu1 O2 1.936(5) . ?
Cu1 N3 2.132(6) . ?
Cu1 O3 2.258(6) . ?
Cu1 O1 2.017(6) . ?
Cu1 N7 2.409(6) 1_455 ?
O4 C42 1.274(9) . ?
O18 C67 1.256(9) . ?
O2 C37 1.249(10) . ?
N2 O10 1.286(8) . ?
N2 C1 1.333(9) . ?
N2 C13 1.508(9) . ?
C3 C4 1.396(10) . ?
C3 C2 1.393(10) . ?
C20 C19 1.397(10) . ?
C20 C21 1.395(11) . ?
O17 C65 1.259(9) . ?
O6 C47 1.242(10) . ?
O12 N6 1.304(8) . ?
O13 C55 1.250(10) . ?
O5 C45 1.248(10) . ?
O15 C60 1.261(9) . ?
O14 C57 1.273(11) . ?
O8 C52 1.262(10) . ?
N6 C18 1.331(10) . ?
N6 C29 1.508(10) . ?
O16 C62 1.269(10) . ?
N5 C18 1.358(10) . ?
N5 O11 1.279(9) . ?
N5 C30 1.482(10) . ?
O7 C50 1.244(11) . ?
C28 C24 1.387(11) . ?
C28 C27 1.362(11) . ?
O9 N1 1.281(8) . ?
N3 C6 1.337(9) . ?
N3 C5 1.357(9) . ?
C19 C18 1.466(11) . ?
C19 C23 1.414(11) . ?
F4 C39 1.325(12) . ?
N1 C1 1.365(10) . ?
N1 C12 1.497(10) . ?
N4 C9 1.339(10) . ?
N4 C10 1.345(10) . ?
C21 C24 1.489(10) . ?
C21 C22 1.405(11) . ?
F39 C68 1.311(10) . ?
C6 C2 1.396(11) . ?
C4 C5 1.375(11) . ?
C4 C7 1.487(11) . ?
F9 C43 1.345(12) . ?
C2 C1 1.474(10) . ?
C7 C8 1.394(11) . ?
C7 C11 1.407(10) . ?
C24 C25 1.382(11) . ?
F37 C68 1.318(11) . ?
C8 C9 1.375(11) . ?
O3 C40 1.224(11) . ?
C36 C35 1.389(12) . ?
C36 C37 1.369(12) . ?
C22 N7 1.334(10) . ?
F38 C68 1.354(11) . ?
O1 C35 1.261(10) . ?
C65 C66 1.379(11) . ?
C65 C69 1.538(11) . ?
C23 N7 1.335(10) . ?
F36 C64 1.276(11) . ?
C55 C56 1.372(14) . ?
C55 C59 1.530(13) . ?
C25 C26 1.396(11) . ?
F8 C43 1.320(12) . ?
C35 C39 1.537(13) . ?
C15 C12 1.529(13) . ?
F15 C48 1.328(12) . ?
F35 C64 1.335(13) . ?
C60 C61 1.386(12) . ?
C60 C64 1.547(12) . ?
F5 C39 1.351(12) . ?
F19 C53 1.323(11) . ?
C12 C13 1.575(12) . ?
C12 C14 1.512(13) . ?
F20 C53 1.306(11) . ?
C57 C58 1.524(13) . ?
C57 C56 1.396(13) . ?
C52 C53 1.536(12) . ?
C52 C51 1.372(12) . ?
F6 C39 1.325(11) . ?
F3 C38 1.302(13) . ?
F11 C44 1.312(13) . ?
C11 C10 1.379(11) . ?
F12 C44 1.315(14) . ?
C42 C41 1.348(12) . ?
C42 C43 1.506(12) . ?
C53 F21 1.294(11) . ?
C45 C46 1.417(13) . ?
C45 C49 1.519(13) . ?
F29 C59 1.320(15) . ?
F2 C38 1.333(16) . ?
C62 C61 1.394(13) . ?
C62 C63 1.502(12) . ?
C46 C47 1.391(12) . ?
F7 C43 1.325(10) . ?
F1 C38 1.328(12) . ?
C47 C48 1.529(13) . ?
C50 C51 1.405(13) . ?
C50 C54 1.515(14) . ?
C58 F26 1.252(13) . ?
C58 F25 1.211(12) . ?
C58 F27 1.271(13) . ?
C29 C30 1.562(12) . ?
C29 C32 1.542(13) . ?
C29 C31 1.514(12) . ?
C49 F16 1.259(13) . ?
C49 F18 1.231(13) . ?
C49 F17 1.334(15) . ?
C30 C34 1.528(14) . ?
C30 C33 1.538(14) . ?
C66 C67 1.391(11) . ?
C13 C17 1.532(15) . ?
C13 C16 1.480(14) . ?
C63 F32 1.171(13) . ?
C63 F31 1.196(13) . ?
C63 F33 1.226(13) . ?
C40 C41 1.428(13) . ?
C40 C44 1.564(13) . ?
C68 C67 1.549(11) . ?
C37 C38 1.540(13) . ?
F22 C54 1.283(14) . ?
F23 C54 1.287(14) . ?
C27 N8 1.352(10) . ?
F24 C54 1.363(14) . ?
C64 F34 1.293(11) . ?
F14 C48 1.313(17) . ?
C48 F13 1.328(15) . ?
F30 C59 1.263(14) . ?
C59 F28 1.220(13) . ?
C44 F10 1.304(12) . ?
F40 C69 1.340(11) . ?
N8 Cu2 1.984(6) 4_666 ?
N8 C26 1.346(9) . ?
F41 C69 1.327(11) . ?
F42 C69 1.336(10) . ?
N7 Cu1 2.409(6) 1_655 ?

loop_
_smtbx_masks_void_nr
_smtbx_masks_void_average_x
_smtbx_masks_void_average_y
_smtbx_masks_void_average_z
_smtbx_masks_void_volume
_smtbx_masks_void_count_electrons
_smtbx_masks_void_content
1 0.000 0.000 0.000 93.1 13.0 ?
2 -0.253 0.212 0.758 215.8 35.7 ?
3 -0.253 0.288 0.258 215.8 36.8 ?
4 0.000 0.500 0.500 93.1 13.0 ?
5 0.253 0.712 0.742 215.8 36.4 ?
6 0.253 0.788 0.242 215.8 37.4 ?
7 0.500 0.000 0.500 77.5 15.3 ?
8 0.500 0.500 0.000 77.5 15.3 ?
